data_4310766
loop_
_publ_author_name
'Cai-Ming Liu'
'Ebbe Nordlander'
'Derek Schmeh'
'Richard Shoemaker'
'Cortlandt G. Pierpont'

_publ_contact_author_address
;
Department of Chemistry and Biochemistry
University of Colorado
Boulder, CO  80309
;
_publ_contact_author_name 'Professor Cortlandt Pierpont'
_publ_section_title
;
 Coordination Complexes of Molybdenum with 3,6-Di-tert-butylcatechol.
 Addition Products of DMSO, Pyridine N-oxide, and Triphenylarsine Oxide to
 the Putative [MoVIO(3,6-DBCat)2] Monomer and Self-Assembly of the Chiral
 [{MoVIO(3,6-DBCat)2}4] Square
;
_journal_name_full 'Inorganic Chemistry'
_journal_page_first 2114
_journal_page_last 2124
_journal_paper_doi 10.1021/ic0354264
_journal_volume 43
_journal_year 2004
_chemical_formula_sum 'C34 H54 Mo O6'
_chemical_formula_weight 654.71
_chemical_name_systematic
; 
 Mo(O-i-Pr)2(3,6-DBCat)2 
;
_space_group_IT_number 15
_symmetry_cell_setting monoclinic
_symmetry_space_group_name_Hall '-C 2yc'
_symmetry_space_group_name_H-M 'C 1 2/c 1'
_atom_sites_solution_hydrogens geom
_atom_sites_solution_primary direct
_atom_sites_solution_secondary difmap
_audit_creation_method SHELXL
_cell_angle_alpha 90.00
_cell_angle_beta 116.7030(10)
_cell_angle_gamma 90.00
_cell_formula_units_Z 4
_cell_length_a 11.1595(2)
_cell_length_b 29.0306(6)
_cell_length_c 11.8944(2)
_cell_measurement_temperature 144(2)
_cell_volume 3442.42(11)
_computing_structure_refinement 'SHELXL-93 (Sheldrick, 1993)'
_computing_structure_solution 'SHELXS-86 (Sheldrick, 1990)'
_diffrn_ambient_temperature 144(2)
_diffrn_measurement_device 'Siemens SMART'
_diffrn_radiation_monochromator graphite
_diffrn_radiation_source 'fine-focus sealed tube'
_diffrn_radiation_type MoK\a
_diffrn_radiation_wavelength 0.71073
_diffrn_reflns_av_R_equivalents 0.0248
_diffrn_reflns_av_sigmaI/netI 0.0317
_diffrn_reflns_limit_h_max 16
_diffrn_reflns_limit_h_min -14
_diffrn_reflns_limit_k_max 38
_diffrn_reflns_limit_k_min -41
_diffrn_reflns_limit_l_max 14
_diffrn_reflns_limit_l_min -16
_diffrn_reflns_number 15777
_diffrn_reflns_theta_max 31.22
_diffrn_reflns_theta_min 1.40
_exptl_absorpt_coefficient_mu 0.421
_exptl_absorpt_correction_T_max 0.855
_exptl_absorpt_correction_T_min 0.968
_exptl_absorpt_correction_type multi-scan
_exptl_crystal_colour purple
_exptl_crystal_density_diffrn 1.263
_exptl_crystal_description plate
_exptl_crystal_F_000 1392
_exptl_crystal_size_max 0.57
_exptl_crystal_size_mid 0.48
_exptl_crystal_size_min 0.27
_refine_diff_density_max 0.538
_refine_diff_density_min -0.850
_refine_diff_density_rms 0.081
_refine_ls_extinction_method none
_refine_ls_goodness_of_fit_all 1.031
_refine_ls_goodness_of_fit_obs 1.018
_refine_ls_hydrogen_treatment fixed
_refine_ls_matrix_type full
_refine_ls_number_parameters 213
_refine_ls_number_reflns 5242
_refine_ls_number_restraints 0
_refine_ls_restrained_S_all 1.031
_refine_ls_restrained_S_obs 1.018
_refine_ls_R_factor_all 0.0350
_refine_ls_R_factor_obs 0.0316
_refine_ls_shift/esd_max -0.001
_refine_ls_shift/esd_mean 0.000
_refine_ls_structure_factor_coef Fsqd
_refine_ls_weighting_details 'w=1/[\s^2^(Fo^2^)+(0.0550P)^2^+2.9400P] where P=(Fo^2^+2Fc^2^)/3'
_refine_ls_weighting_scheme calc
_refine_ls_wR_factor_all 0.0916
_refine_ls_wR_factor_obs 0.0869
_reflns_number_observed 4865
_reflns_number_total 5242
_reflns_observed_criterion >2sigma(I)
_cod_data_source_file ic0354264si20031211_050150_3.cif
_cod_data_source_block Mo(O-i-Pr)2(3,6-DBCat)2
_cod_depositor_comments
;
The following automatic conversions were performed:
'_exptl_absorpt_correction_type' value 'Multiscan' changed to 'multi-scan'
according to '/home/saulius/struct/CIF-dictionaries/cif_core.dic'
dictionary named 'cif_core.dic' version 2.4.1 from 2010-06-29.

Automatic conversion script
Id: cif_fix_enum 1527 2010-12-29 10:47:43Z saulius 

The following automatic conversions were performed:

'_refine_ls_weighting_scheme' value 'calc
w=1/[\s^2^(Fo^2^)+(0.0550P)^2^+2.9400P] where P=(Fo^2^+2Fc^2^)/3' was
changed to 'calc'. New tag '_refine_ls_weighting_details' was
created. The value of the new tag was set to
'w=1/[\s^2^(Fo^2^)+(0.0550P)^2^+2.9400P] where P=(Fo^2^+2Fc^2^)/3'.

Automatic conversion script
Id: cif_fix_values 3143 2015-03-26 13:38:13Z robertas 
;
_cod_database_code 4310766

loop_
_symmetry_equiv_pos_as_xyz
'x, y, z'
'-x, y, -z+1/2'
'x+1/2, y+1/2, z'
'-x+1/2, y+1/2, -z+1/2'
'-x, -y, -z'
'x, -y, z-1/2'
'-x+1/2, -y+1/2, -z'
'x+1/2, -y+1/2, z-1/2'

loop_
_atom_site_aniso_label
_atom_site_aniso_U_11
_atom_site_aniso_U_22
_atom_site_aniso_U_33
_atom_site_aniso_U_23
_atom_site_aniso_U_13
_atom_site_aniso_U_12
Mo 0.01415(9) 0.01606(9) 0.01754(9) 0.000 0.00418(7) 0.000
O1 0.0143(4) 0.0188(4) 0.0182(4) -0.0038(4) 0.0041(4) -0.0013(3)
O2 0.0167(5) 0.0196(5) 0.0228(5) -0.0026(4) 0.0082(4) -0.0006(4)
O3 0.0190(5) 0.0223(5) 0.0232(5) -0.0061(4) 0.0045(4) 0.0015(4)
C1 0.0169(6) 0.0164(6) 0.0162(5) 0.0000(4) 0.0067(5) -0.0003(4)
C2 0.0174(6) 0.0182(6) 0.0176(6) 0.0010(5) 0.0076(5) -0.0007(5)
C3 0.0220(6) 0.0178(6) 0.0197(6) 0.0005(5) 0.0111(5) 0.0004(5)
C4 0.0243(7) 0.0204(6) 0.0216(6) -0.0039(5) 0.0102(5) -0.0019(5)
C5 0.0204(6) 0.0224(6) 0.0204(6) -0.0041(5) 0.0074(5) -0.0038(5)
C6 0.0172(6) 0.0188(6) 0.0172(6) 0.0009(5) 0.0072(5) -0.0005(5)
C7 0.0242(7) 0.0218(6) 0.0299(7) -0.0020(5) 0.0162(6) 0.0011(5)
C8 0.0421(10) 0.0331(9) 0.0566(12) -0.0048(8) 0.0380(10) -0.0038(7)
C9 0.0284(8) 0.0299(8) 0.0349(9) -0.0015(7) 0.0096(7) 0.0084(6)
C10 0.0347(9) 0.0268(8) 0.0358(8) -0.0052(6) 0.0208(7) 0.0028(6)
C11 0.0166(6) 0.0221(6) 0.0200(6) -0.0008(5) 0.0073(5) -0.0006(5)
C12 0.0199(7) 0.0237(7) 0.0278(7) 0.0014(5) 0.0061(6) 0.0021(5)
C13 0.0179(6) 0.0277(7) 0.0335(8) -0.0029(6) 0.0088(6) -0.0026(5)
C14 0.0251(7) 0.0388(9) 0.0251(7) 0.0006(6) 0.0142(6) 0.0026(6)
C15 0.0204(7) 0.0298(8) 0.0277(7) -0.0074(6) 0.0027(6) 0.0062(6)
C16 0.0336(9) 0.0497(12) 0.0456(11) -0.0128(9) 0.0216(8) -0.0039(8)
C17 0.0438(11) 0.0274(9) 0.0392(10) -0.0040(7) 0.0074(8) 0.0128(8)

loop_
_atom_site_label
_atom_site_type_symbol
_atom_site_fract_x
_atom_site_fract_y
_atom_site_fract_z
_atom_site_U_iso_or_equiv
_atom_site_thermal_displace_type
_atom_site_occupancy
_atom_site_calc_flag
_atom_site_refinement_flags
_atom_site_disorder_group
Mo Mo 0.0000 0.066610(5) 0.2500 0.01702(6) Uani 1 d S .
O1 O 0.18851(10) 0.07816(4) 0.36496(9) 0.0183(2) Uani 1 d . .
O2 O -0.01004(10) 0.11629(4) 0.35804(10) 0.0200(2) Uani 1 d . .
O3 O 0.06668(11) 0.02415(4) 0.17673(10) 0.0233(2) Uani 1 d . .
C1 C 0.21894(13) 0.11644(5) 0.43818(12) 0.0168(2) Uani 1 d . .
C2 C 0.10440(14) 0.13785(5) 0.43513(13) 0.0178(2) Uani 1 d . .
C3 C 0.11162(14) 0.17726(5) 0.50602(13) 0.0192(3) Uani 1 d . .
C4 C 0.2412(2) 0.19410(5) 0.57771(14) 0.0222(3) Uani 1 d . .
H4A H 0.2526(2) 0.22089(5) 0.62737(14) 0.028(5) Uiso 1 calc R .
C5 C 0.35495(15) 0.17313(5) 0.57948(14) 0.0218(3) Uani 1 d . .
H5A H 0.44025(15) 0.18641(5) 0.63017(14) 0.021(5) Uiso 1 calc R .
C6 C 0.34897(14) 0.13361(5) 0.51023(13) 0.0180(2) Uani 1 d . .
C7 C -0.0146(2) 0.19947(5) 0.50221(15) 0.0238(3) Uani 1 d . .
C8 C -0.0907(2) 0.16421(6) 0.5427(2) 0.0380(4) Uani 1 d . .
H8A H -0.1713(2) 0.17865(6) 0.5401(2) 0.042(6) Uiso 1 calc R .
H8B H -0.0326(2) 0.15372(6) 0.6285(2) 0.039(6) Uiso 1 calc R .
H8C H -0.1166(2) 0.13782(6) 0.4852(2) 0.054(7) Uiso 1 calc R .
C9 C -0.1058(2) 0.21639(6) 0.3676(2) 0.0328(4) Uani 1 d . .
H9A H -0.1872(2) 0.23019(6) 0.3650(2) 0.049(7) Uiso 1 calc R .
H9B H -0.1304(2) 0.19028(6) 0.3093(2) 0.039(6) Uiso 1 calc R .
H9C H -0.0579(2) 0.23944(6) 0.3431(2) 0.033(6) Uiso 1 calc R .
C10 C 0.0205(2) 0.24088(6) 0.5924(2) 0.0306(3) Uani 1 d . .
H10A H -0.0619(2) 0.25362(6) 0.5902(2) 0.033(6) Uiso 1 calc R .
H10B H 0.0654(2) 0.26457(6) 0.5663(2) 0.034(6) Uiso 1 calc R .
H10C H 0.0804(2) 0.23080(6) 0.6782(2) 0.031(5) Uiso 1 calc R .
C11 C 0.47227(14) 0.11127(5) 0.50854(13) 0.0199(3) Uani 1 d . .
C12 C 0.4842(2) 0.06078(5) 0.5518(2) 0.0255(3) Uani 1 d . .
H12A H 0.5627(2) 0.04664(5) 0.5494(2) 0.036(6) Uiso 1 calc R .
H12B H 0.4032(2) 0.04391(5) 0.4955(2) 0.028(5) Uiso 1 calc R .
H12C H 0.4942(2) 0.05965(5) 0.6379(2) 0.034(6) Uiso 1 calc R .
C13 C 0.6022(2) 0.13615(6) 0.5964(2) 0.0274(3) Uani 1 d . .
H13A H 0.6789(2) 0.12061(6) 0.5938(2) 0.035(6) Uiso 1 calc R .
H13B H 0.6123(2) 0.13556(6) 0.6826(2) 0.022(5) Uiso 1 calc R .
H13C H 0.5984(2) 0.16817(6) 0.5689(2) 0.042(6) Uiso 1 calc R .
C14 C 0.4583(2) 0.11336(6) 0.3738(2) 0.0286(3) Uani 1 d . .
H14A H 0.5376(2) 0.09950(6) 0.3722(2) 0.034(6) Uiso 1 calc R .
H14B H 0.4504(2) 0.14556(6) 0.3466(2) 0.032(5) Uiso 1 calc R .
H14C H 0.3779(2) 0.09636(6) 0.3168(2) 0.032(5) Uiso 1 calc R .
C15 C 0.1880(2) 0.00364(6) 0.1869(2) 0.0290(3) Uani 1 d . .
H15A H 0.2618(2) 0.00939(6) 0.2732(2) 0.034(6) Uiso 1 calc R .
C16 C 0.2241(2) 0.02577(8) 0.0910(2) 0.0415(4) Uani 1 d . .
H16A H 0.3101(2) 0.01349(8) 0.1008(2) 0.057(8) Uiso 1 calc R .
H16B H 0.2314(2) 0.05919(8) 0.1039(2) 0.050(8) Uiso 1 calc R .
H16C H 0.1541(2) 0.01897(8) 0.0060(2) 0.046(7) Uiso 1 calc R .
C17 C 0.1643(2) -0.04785(6) 0.1673(2) 0.0410(5) Uani 1 d . .
H17A H 0.2479(2) -0.06313(6) 0.1804(2) 0.058(9) Uiso 1 calc R .
H17B H 0.0951(2) -0.05375(6) 0.0814(2) 0.043(6) Uiso 1 calc R .
H17C H 0.1346(2) -0.05993(6) 0.2276(2) 0.040(7) Uiso 1 calc R .

loop_
_atom_type_symbol
_atom_type_description
_atom_type_scat_dispersion_real
_atom_type_scat_dispersion_imag
_atom_type_scat_source
C C 0.0033 0.0016 'International Tables Vol C Tables 4.2.6.8 and 6.1.1.4'
H H 0.0000 0.0000 'International Tables Vol C Tables 4.2.6.8 and 6.1.1.4'
O O 0.0106 0.0060 'International Tables Vol C Tables 4.2.6.8 and 6.1.1.4'
Mo Mo -1.6832 0.6857 'International Tables Vol C Tables 4.2.6.8 and 6.1.1.4'

loop_
_geom_angle_atom_site_label_1
_geom_angle_atom_site_label_2
_geom_angle_atom_site_label_3
_geom_angle
_geom_angle_site_symmetry_1
_geom_angle_site_symmetry_3
_geom_angle_publ_flag
O3 Mo O3 96.32(7) 2 . ?
O3 Mo O1 108.62(4) 2 . ?
O3 Mo O1 84.81(4) . . ?
O3 Mo O1 84.81(4) 2 2 ?
O3 Mo O1 108.62(4) . 2 ?
O1 Mo O1 160.25(6) . 2 ?
O3 Mo O2 91.59(5) 2 . ?
O3 Mo O2 161.77(5) . . ?
O1 Mo O2 77.10(4) . . ?
O1 Mo O2 88.39(4) 2 . ?
O3 Mo O2 161.77(5) 2 2 ?
O3 Mo O2 91.59(5) . 2 ?
O1 Mo O2 88.39(4) . 2 ?
O1 Mo O2 77.10(4) 2 2 ?
O2 Mo O2 85.76(6) . 2 ?
C1 O1 Mo 118.00(8) . . ?
C2 O2 Mo 118.09(8) . . ?
C15 O3 Mo 143.35(9) . . ?
O1 C1 C6 125.04(12) . . ?
O1 C1 C2 112.50(12) . . ?
C6 C1 C2 122.46(12) . . ?
O2 C2 C3 124.75(13) . . ?
O2 C2 C1 112.64(12) . . ?
C3 C2 C1 122.61(13) . . ?
C4 C3 C2 114.65(13) . . ?
C4 C3 C7 123.87(13) . . ?
C2 C3 C7 121.48(13) . . ?
C3 C4 C5 122.71(13) . . ?
C6 C5 C4 123.08(13) . . ?
C5 C6 C1 114.46(12) . . ?
C5 C6 C11 123.46(12) . . ?
C1 C6 C11 122.05(12) . . ?
C3 C7 C8 109.90(13) . . ?
C3 C7 C10 111.41(13) . . ?
C8 C7 C10 107.75(13) . . ?
C3 C7 C9 109.53(12) . . ?
C8 C7 C9 109.72(15) . . ?
C10 C7 C9 108.50(13) . . ?
C6 C11 C13 111.84(12) . . ?
C6 C11 C12 110.03(12) . . ?
C13 C11 C12 107.91(12) . . ?
C6 C11 C14 109.01(12) . . ?
C13 C11 C14 108.24(12) . . ?
C12 C11 C14 109.77(13) . . ?
O3 C15 C16 108.74(14) . . ?
O3 C15 C17 107.63(15) . . ?
C16 C15 C17 112.9(2) . . ?

loop_
_geom_bond_atom_site_label_1
_geom_bond_atom_site_label_2
_geom_bond_distance
_geom_bond_site_symmetry_2
_geom_bond_publ_flag
Mo O3 1.8481(11) 2 ?
Mo O3 1.8482(11) . ?
Mo O1 1.9551(10) . ?
Mo O1 1.9551(10) 2 ?
Mo O2 1.9680(10) . ?
Mo O2 1.9680(10) 2 ?
O1 C1 1.358(2) . ?
O2 C2 1.346(2) . ?
O3 C15 1.434(2) . ?
C1 C6 1.404(2) . ?
C1 C2 1.407(2) . ?
C2 C3 1.402(2) . ?
C3 C4 1.396(2) . ?
C3 C7 1.531(2) . ?
C4 C5 1.400(2) . ?
C5 C6 1.396(2) . ?
C6 C11 1.529(2) . ?
C7 C8 1.538(2) . ?
C7 C10 1.540(2) . ?
C7 C9 1.541(2) . ?
C11 C13 1.534(2) . ?
C11 C12 1.539(2) . ?
C11 C14 1.540(2) . ?
C15 C16 1.513(3) . ?
C15 C17 1.518(3) . ?
